data_2007468
loop_
_publ_author_name
'Huang, Da-Ping'
'Huang, Chang-Cang'
'Liu, Shi-Xiong'
'Xu, Huai-Da'
'Huang, Jin-Ling'

_publ_section_title
;
 An Oxygen-Centred Tetranuclear Tantalum Cluster:
 Ta~4~O(Te~2~)~4~TeI~4~
;
_journal_issue 7
_journal_name_full 'Acta Crystallographica Section C'
_journal_page_first 893
_journal_page_last 895
_journal_paper_doi 10.1107/S0108270197018593
_journal_volume 54
_journal_year 1998
_chemical_formula_moiety 'Ta4 O (Te2 )4 Te I4'
_chemical_formula_sum 'I4 O Ta4 Te9'
_chemical_formula_weight 2395.80
_space_group_IT_number 15
_symmetry_cell_setting monoclinic
_symmetry_space_group_name_Hall '-C 2yc'
_symmetry_space_group_name_H-M 'C 1 2/c 1'
_atom_type_scat_source IntTabIV
_cell_angle_alpha 90.
_cell_angle_beta 122.08(9)
_cell_angle_gamma 90.
_cell_formula_units_Z 4
_cell_length_a 21.97(4)
_cell_length_b 6.155(3)
_cell_length_c 19.98(4)
_cell_measurement_reflns_used 25
_cell_measurement_temperature 298
_cell_measurement_theta_max 20
_cell_measurement_theta_min 12
_cell_volume 2289(7)
_diffrn_measurement_device 'Rigaku AFC-5R'
_diffrn_measurement_method '\w scans'
_diffrn_radiation_type MoK\a
_diffrn_radiation_wavelength 0.71069
_diffrn_reflns_av_R_equivalents 0.060
_diffrn_reflns_limit_h_max 33
_diffrn_reflns_limit_h_min 0
_diffrn_reflns_limit_k_max 9
_diffrn_reflns_limit_k_min -9
_diffrn_reflns_limit_l_max 30
_diffrn_reflns_limit_l_min -30
_diffrn_reflns_number 8832
_diffrn_reflns_theta_max 33
_diffrn_standards_decay_% .0
_diffrn_standards_interval_count 150
_diffrn_standards_number 3
_exptl_absorpt_coefficient_mu 35.458
_exptl_absorpt_correction_T_max 0.415
_exptl_absorpt_correction_T_min 0.227
_exptl_absorpt_correction_type refdelf
_exptl_absorpt_process_details 'DIFABS (Walker & Stuart, 1983)'
_exptl_crystal_colour black
_exptl_crystal_density_diffrn 6.95
_exptl_crystal_description needle
_exptl_crystal_size_max 0.3
_exptl_crystal_size_mid 0.03
_exptl_crystal_size_min 0.02
_refine_diff_density_max 3.55
_refine_diff_density_min -3.69
_refine_ls_extinction_method none
_refine_ls_goodness_of_fit_obs 1.072
_refine_ls_number_parameters 84
_refine_ls_number_reflns 2817
_refine_ls_R_factor_obs .0330
_refine_ls_shift/esd_max 0.15
_refine_ls_structure_factor_coef F
_refine_ls_weighting_details w=1/\s^2^(F)
_refine_ls_weighting_scheme calc
_refine_ls_wR_factor_obs .0430
_reflns_number_observed 2817
_reflns_number_total 4674
_reflns_observed_criterion I>=3\s(I)
_cod_data_source_file oh1092.cif
_cod_data_source_block oh1092a
_cod_depositor_comments
;
The following automatic conversions were performed:

'_refine_ls_weighting_scheme' value ' w=1/\s^2^(F)' was changed to
'calc'. New tag '_refine_ls_weighting_details' was created. The value
of the new tag was set to 'w=1/\s^2^(F)'.

Automatic conversion script
Id: cif_fix_values 3143 2015-03-26 13:38:13Z robertas 
;
_cod_original_cell_volume 2289(2)
_cod_original_sg_symbol_H-M 'C 2/c'
_cod_database_code 2007468

loop_
_symmetry_equiv_pos_as_xyz
x,y,z
x,-y,1/2+z
-x,-y,-z
-x,y,1/2-z
1/2+x,1/2+y,z
1/2+x,1/2-y,1/2+z
1/2-x,1/2-y,-z
1/2-x,1/2+y,1/2-z

loop_
_atom_site_label
_atom_site_fract_x
_atom_site_fract_y
_atom_site_fract_z
Ta(1) .07799(2) .29502(7) .73638(3)
Ta(2) .06446(2) .05602(7) .86114(3)
I(1) .14303(5) -.19750(10) .99857(5)
I(2) .17519(5) .55160(10) .72037(6)
Te(1) .17204(4) .36340(10) .90449(5)
Te(2) .18157(4) -.00590(10) .83644(5)
Te(3) -.02239(5) .35790(10) .56848(5)
Te(4) .05881(5) -.00840(10) .62398(5)
Te(5) .0 .6740(2) .75
O .0 .164(4) .75

loop_
_geom_angle_atom_site_label_1
_geom_angle_atom_site_label_2
_geom_angle_atom_site_label_3
_geom_angle_site_symmetry_1
_geom_angle_site_symmetry_3
_geom_angle
_geom_angle_publ_flag
O Ta(1) Te(4) . . 93.7(4) yes
O Ta(1) I(2) . . 169.0(6) yes
O Ta(1) Ta(2) . . 40.9(2) yes
Te(4) Ta(1) Te(2) . . 81.30(10) yes
Te(4) Ta(1) Ta(2) . 4_556 59.60(10) yes
Te(2) Ta(1) Te(1) . . 57.00(10) yes
Te(2) Ta(1) Te(5) . . 137.86(9) yes
I(2) Ta(1) Te(3) . . 87.10(10) yes
I(2) Ta(1) Ta(2) . . 140.95(8) yes
Te(1) Ta(1) Te(3) . . 163.72(5) yes
Te(5) Ta(1) Ta(2) . 4_556 89.50(10) yes
O Ta(2) Te(3) . 4_556 96.3(5) yes
O Ta(2) Ta(1) . . 41.6(2) yes
Te(3) Ta(2) Te(1) 4_556 . 81.00(10) yes
Te(3) Ta(2) Ta(1) 4_556 4_556 59.60(10) yes
Te(1) Ta(2) Te(2) . . 57.10(10) yes
Te(1) Ta(2) Te(5) . 1_545 138.35(6) yes
I(1) Ta(2) Te(4) . 4_556 86.90(10) yes
I(1) Ta(2) Ta(1) . . 142.30(10) yes
Te(2) Ta(2) Te(4) . 4_556 164.21(4) yes
Te(2) Ta(2) Ta(1) . . 55.99(8) yes
Te(2) Te(1) Ta(2) . . 63.50(10) yes
Ta(2) Te(1) Ta(1) . . 64.80(10) yes
Te(1) Te(2) Ta(2) . . 59.43(5) yes
Ta(2) Te(3) Ta(1) 4_556 . 65.00(10) yes
Te(3) Te(4) Ta(2) . 4_556 58.88(8) yes
Ta(1) Te(5) Ta(1) . 4_556 77.50(10) yes
Ta(1) Te(5) Ta(2) . 4_566 127.42(8) yes
Ta(2) O Ta(1) 4_556 4_556 97.4(2) yes
O Ta(1) Te(2) . . 93.8(5) yes
O Ta(1) Te(1) . . 92.0(2) yes
O Ta(1) Ta(2) . 4_556 40.9(2) yes
Te(4) Ta(1) I(2) . . 94.83(9) yes
Te(2) Ta(1) I(2) . . 94.30(10) yes
Te(2) Ta(1) Te(3) . . 138.40(6) yes
Te(2) Ta(1) Ta(2) . . 59.30(10) yes
I(2) Ta(1) Te(5) . . 94.50(10) yes
I(2) Ta(1) Ta(2) . 4_556 141.60(10) yes
Te(1) Ta(1) Te(5) . . 82.60(10) yes
Ta(2) Ta(1) Ta(2) . 4_556 77.10(10) yes
O Ta(2) Te(1) . . 95.9(5) yes
O Ta(2) Ta(1) . 4_556 41.5(2) yes
Te(3) Ta(2) I(1) 4_556 . 94.20(10) yes
Te(1) Ta(2) I(1) . . 95.40(10) yes
Te(1) Ta(2) Te(4) . 4_556 138.17(8) yes
Te(1) Ta(2) Ta(1) . . 59.30(10) yes
I(1) Ta(2) Te(5) . 1_545 95.20(10) yes
I(1) Ta(2) Ta(1) . 4_556 141.38(7) yes
Te(2) Ta(2) Te(5) . 1_545 83.30(10) yes
Te(2) Ta(2) Ta(1) . 4_556 131.30(10) yes
Te(2) Te(1) Ta(1) . . 59.57(7) yes
Te(1) Te(2) Ta(1) . . 63.40(10) yes
Ta(1) Te(2) Ta(2) . . 64.80(10) yes
Te(3) Te(4) Ta(1) . . 63.70(10) yes
Ta(1) Te(4) Ta(2) . 4_556 64.80(10) yes
Ta(1) Te(5) Ta(2) . 1_565 127.30(10) yes
Ta(1) Te(5) Ta(2) 4_556 1_565 127.42(8) yes
Ta(1) O Ta(1) . 4_556 133.0(10) yes
O Ta(1) Te(3) . . 91.7(2) no
Te(4) Ta(1) Te(1) . . 138.23(7) no
Te(4) Ta(1) Te(5) . . 138.61(8) no
Te(2) Ta(1) Ta(2) . 4_556 107.90(10) no
Te(1) Ta(1) Ta(2) . . 55.90(10) no
Te(3) Ta(1) Te(5) . . 83.20(10) no
Te(3) Ta(1) Ta(2) . 4_556 55.40(10) no
O Ta(2) I(1) . . 165.7(6) no
O Ta(2) Te(4) . 4_556 90.6(2) no
Te(3) Ta(2) Te(2) 4_556 . 137.96(5) no
Te(3) Ta(2) Te(5) 4_556 1_545 138.00(10) no
Te(1) Ta(2) Ta(1) . 4_556 106.60(10) no
Te(4) Ta(2) Te(5) 4_556 1_545 82.60(10) no
Te(4) Ta(2) Ta(1) 4_556 4_556 55.60(10) no
Te(5) Ta(2) Ta(1) 1_545 4_556 89.10(10) no
Te(4) Te(3) Ta(2) . 4_556 63.90(10) no
Ta(1) Te(5) Ta(2) . 4_566 127.30(10) no
Ta(2) O Ta(2) . 4_556 141.0(10) no
Ta(2) O Ta(1) . 4_556 97.60(10) no
O Ta(1) Te(5) . . 74.5(6) no
Te(4) Ta(1) Te(3) . . 57.20(10) no
Te(4) Ta(1) Ta(2) . . 107.40(10) no
I(2) Ta(1) Te(1) . . 86.20(10) no
Te(1) Ta(1) Ta(2) . 4_556 132.15(8) no
Te(3) Ta(1) Ta(2) . . 131.90(10) no
Te(5) Ta(1) Ta(2) . . 89.57(8) no
O Ta(2) Te(2) . . 91.4(2) no
O Ta(2) Te(5) . 1_545 70.5(6) no
Te(3) Ta(2) Te(4) 4_556 4_556 57.23(7) no
Te(3) Ta(2) Ta(1) 4_556 . 107.22(9) no
I(1) Ta(2) Te(2) . . 87.30(10) no
Te(4) Ta(2) Ta(1) 4_556 . 130.71(8) no
Te(5) Ta(2) Ta(1) 1_545 . 89.20(10) no
Ta(1) Ta(2) Ta(1) . 4_556 75.90(10) no
Te(4) Te(3) Ta(1) . . 59.10(7) no
Ta(2) Te(5) Ta(2) 1_565 4_566 77.80(10) no
Ta(2) O Ta(1) . . 97.40(10) no
Ta(2) O Ta(1) 4_556 . 97.60(10) no

loop_
_geom_bond_atom_site_label_1
_geom_bond_atom_site_label_2
_geom_bond_site_symmetry_1
_geom_bond_site_symmetry_2
_geom_bond_distance
_geom_bond_publ_flag
Ta(1) O . . 2.040(10) yes
Ta(1) I(2) . . 2.807(4) yes
Ta(1) Te(3) . . 2.900(6) yes
Ta(2) Te(5) . 1_545 3.021(3) yes
I(1) Te(3) . 4_546 3.540(4) yes
Ta(2) O . . 2.010(8) yes
Ta(2) I(1) . . 2.814(4) yes
Ta(2) Te(4) . 4_556 2.904(6) yes
Ta(1) Ta(2) . . 3.042(4) yes
I(2) Te(2) . 1_565 3.532(3) yes
Ta(1) Te(4) . . 2.776(3) yes
Ta(1) Te(1) . . 2.891(6) yes
Ta(1) Te(5) . . 2.991(3) yes
Te(1) Te(2) . . 2.713(2) yes
I(2) Te(4) . 1_565 3.514(4) yes
Ta(2) Te(3) . 4_556 2.768(2) no
Ta(1) Ta(2) . 4_556 3.046(6) no
Ta(2) Te(1) . . 2.782(4) no
Te(5) O . 1_565 3.02(2) no
